data_2222353
loop_
_publ_author_name
'Temel, Ersin'
'Erer, Hakan'
'Ye\,silel, Okan Zafer'
'B\"uy\"ukg\"ung\"or, Orhan'

_publ_contact_author
;
'Orhan B\"uy\"ukg\"ung\"or'
Department of Physics,
Faculty of Arts and Sciences,
Ondokuz May\?is University,
Kurupelit
TR-55139
Samsun
Turkey
;
_publ_section_title
;
 Diaquabis(1,3-propanediamine)nickel(II) squarate tetrahydrate
;
_journal_coeditor_code HK2703
_journal_issue 7
_journal_name_full 'Acta Crystallographica Section E'
_journal_page_first m735
_journal_page_last m736
_journal_paper_doi 10.1107/S160053680902087X
_journal_volume 65
_journal_year 2009
_chemical_formula_iupac '[Ni (C3 H10 N2 )2 (H2 O)2](C4 O4) , 4H2 O'
_chemical_formula_moiety 'C6 H24 N4 Ni O2, C4 O4, 4H2 O'
_chemical_formula_sum 'C10 H32 N4 Ni O10'
_chemical_formula_weight 427.09
_chemical_name_systematic
;
Diaquabis(1,3-propanediamine)nickel(II) squarate tetrahydrate
;
_space_group_IT_number 14
_symmetry_cell_setting monoclinic
_symmetry_space_group_name_Hall '-P 2ybc'
_symmetry_space_group_name_H-M 'P 1 21/c 1'
_atom_sites_solution_hydrogens geom
_atom_sites_solution_primary direct
_atom_sites_solution_secondary difmap
_audit_creation_method SHELXL-97
_cell_angle_alpha 90.00
_cell_angle_beta 117.570(4)
_cell_angle_gamma 90.00
_cell_formula_units_Z 2
_cell_length_a 8.0429(4)
_cell_length_b 9.1752(5)
_cell_length_c 14.6510(8)
_cell_measurement_reflns_used 2204
_cell_measurement_temperature 296
_cell_measurement_theta_max 28.02
_cell_measurement_theta_min 2.22
_cell_volume 958.40(9)
_computing_cell_refinement 'X-AREA (Stoe & Cie, 2002)'
_computing_data_collection 'X-AREA (Stoe & Cie, 2002)'
_computing_data_reduction 'X-RED32 (Stoe & Cie, 2002)'
_computing_molecular_graphics 'ORTEP-3 for Windows (Farrugia, 1997)'
_computing_publication_material 'WinGX (Farrugia, 1999)'
_computing_structure_refinement 'SHELXL97 (Sheldrick, 2008)'
_computing_structure_solution 'SHELXS97 (Sheldrick, 2008)'
_diffrn_ambient_temperature 296
_diffrn_detector_area_resol_mean 6.67
_diffrn_measured_fraction_theta_full 0.998
_diffrn_measured_fraction_theta_max 0.998
_diffrn_measurement_device '2-circle goniometer'
_diffrn_measurement_device_type 'Stoe IPDS II diffractometer'
_diffrn_measurement_method 'w-scan rotation method'
_diffrn_radiation_monochromator 'plane graphite'
_diffrn_radiation_type MoK\a
_diffrn_radiation_wavelength 0.71073
_diffrn_reflns_av_R_equivalents 0.0195
_diffrn_reflns_av_sigmaI/netI 0.0138
_diffrn_reflns_limit_h_max 10
_diffrn_reflns_limit_h_min -10
_diffrn_reflns_limit_k_max 11
_diffrn_reflns_limit_k_min -11
_diffrn_reflns_limit_l_max 17
_diffrn_reflns_limit_l_min -19
_diffrn_reflns_number 7288
_diffrn_reflns_theta_full 27.53
_diffrn_reflns_theta_max 27.53
_diffrn_reflns_theta_min 2.72
_exptl_absorpt_coefficient_mu 1.06
_exptl_absorpt_correction_T_max 0.9487
_exptl_absorpt_correction_T_min 0.6383
_exptl_absorpt_correction_type integration
_exptl_absorpt_process_details '(X-RED32; Stoe & Cie, 2002)'
_exptl_crystal_colour violet
_exptl_crystal_density_diffrn 1.480
_exptl_crystal_density_method 'not measured'
_exptl_crystal_description plate
_exptl_crystal_F_000 456.0
_exptl_crystal_size_max 0.75
_exptl_crystal_size_mid 0.45
_exptl_crystal_size_min 0.05
_refine_diff_density_max 0.294
_refine_diff_density_min -0.171
_refine_ls_extinction_method none
_refine_ls_goodness_of_fit_ref 1.056
_refine_ls_hydrogen_treatment mixed
_refine_ls_matrix_type full
_refine_ls_number_parameters 139
_refine_ls_number_reflns 2204
_refine_ls_number_restraints 0
_refine_ls_restrained_S_all 1.056
_refine_ls_R_factor_all 0.0244
_refine_ls_R_factor_gt 0.0211
_refine_ls_shift/su_max 0.000
_refine_ls_shift/su_mean 0.000
_refine_ls_structure_factor_coef Fsqd
_refine_ls_weighting_details 'calc w=1/[\s^2^(Fo^2^)+(0.0282P)^2^+0.2118P] where P=(Fo^2^+2Fc^2^)/3'
_refine_ls_weighting_scheme calc
_refine_ls_wR_factor_gt 0.0526
_refine_ls_wR_factor_ref 0.0539
_reflns_number_gt 2003
_reflns_number_total 2204
_reflns_threshold_expression I>2\s(I)
_cod_data_source_file hk2703.cif
_cod_data_source_block I
_cod_original_sg_symbol_H-M 'P 21/c'
_cod_database_code 2222353
_cod_database_fobs_code 2222353

loop_
_symmetry_equiv_pos_as_xyz
'x, y, z'
'-x, y+1/2, -z+1/2'
'-x, -y, -z'
'x, -y-1/2, z-1/2'

loop_
_atom_site_type_symbol
_atom_site_label
_atom_site_fract_x
_atom_site_fract_y
_atom_site_fract_z
_atom_site_U_iso_or_equiv
_atom_site_adp_type
_atom_site_calc_flag
_atom_site_refinement_flags
_atom_site_occupancy
_atom_site_disorder_assembly
_atom_site_disorder_group
Ni Ni1 0.5000 0.5000 0.5000 0.02232(7) Uani d S 1 . .
O O1 0.64732(15) 0.39000(12) 0.43015(8) 0.0383(2) Uani d . 1 . .
H H1E 0.713(3) 0.432(2) 0.4113(14) 0.051(5) Uiso d . 1 . .
H H1F 0.692(3) 0.315(3) 0.4515(15) 0.063(6) Uiso d . 1 . .
O O2 0.73874(13) 1.09844(11) 0.49933(8) 0.0414(2) Uani d . 1 . .
O O3 0.86500(14) 0.77497(10) 0.46843(9) 0.0434(2) Uani d . 1 . .
O O4 0.34274(18) 0.07964(14) 0.36302(9) 0.0489(3) Uani d . 1 . .
H H4A 0.455(3) 0.082(2) 0.3910(16) 0.067(6) Uiso d . 1 . .
H H4B 0.317(3) 0.029(3) 0.401(2) 0.075(7) Uiso d . 1 . .
O O5 0.85562(18) 0.53525(13) 0.35580(11) 0.0462(3) Uani d . 1 . .
H H5A 0.871(3) 0.611(3) 0.3859(17) 0.066(6) Uiso d . 1 . .
H H5B 0.803(3) 0.550(3) 0.2975(19) 0.072(8) Uiso d . 1 . .
N N1 0.24635(14) 0.41813(12) 0.38210(8) 0.0317(2) Uani d . 1 . .
H H1A 0.2548 0.3203 0.3845 0.038 Uiso calc R 1 . .
H H1B 0.1547 0.4421 0.3983 0.038 Uiso calc R 1 . .
N N2 0.47942(14) 0.69084(11) 0.41632(8) 0.0294(2) Uani d . 1 . .
H H2A 0.4236 0.7588 0.4372 0.035 Uiso calc R 1 . .
H H2B 0.5970 0.7221 0.4355 0.035 Uiso calc R 1 . .
C C1 0.1833(2) 0.46195(17) 0.27461(10) 0.0423(3) Uani d . 1 . .
H H1C 0.0568 0.4263 0.2326 0.051 Uiso calc R 1 . .
H H1D 0.2640 0.4173 0.2497 0.051 Uiso calc R 1 . .
C C2 0.1860(2) 0.62587(16) 0.26262(11) 0.0438(3) Uani d . 1 . .
H H2C 0.1144 0.6502 0.1902 0.053 Uiso calc R 1 . .
H H2D 0.1242 0.6710 0.2987 0.053 Uiso calc R 1 . .
C C3 0.3806(2) 0.68931(16) 0.30294(10) 0.0406(3) Uani d . 1 . .
H H3A 0.4520 0.6320 0.2776 0.049 Uiso calc R 1 . .
H H3B 0.3718 0.7880 0.2774 0.049 Uiso calc R 1 . .
C C4 0.88219(16) 1.04411(13) 0.49952(9) 0.0269(2) Uani d . 1 . .
C C5 0.93844(16) 0.89777(13) 0.48539(9) 0.0271(2) Uani d . 1 . .

loop_
_atom_site_aniso_label
_atom_site_aniso_U_11
_atom_site_aniso_U_22
_atom_site_aniso_U_33
_atom_site_aniso_U_12
_atom_site_aniso_U_13
_atom_site_aniso_U_23
Ni1 0.02176(11) 0.02133(11) 0.02386(11) 0.00055(7) 0.01055(8) 0.00121(7)
O1 0.0460(6) 0.0308(5) 0.0522(6) 0.0070(4) 0.0346(5) 0.0041(4)
O2 0.0319(5) 0.0362(5) 0.0643(7) 0.0049(4) 0.0291(5) 0.0006(5)
O3 0.0453(5) 0.0286(5) 0.0636(7) -0.0116(4) 0.0314(5) -0.0089(4)
O4 0.0416(6) 0.0539(7) 0.0491(6) -0.0045(5) 0.0191(5) 0.0039(5)
O5 0.0530(7) 0.0407(6) 0.0538(7) -0.0009(5) 0.0321(6) -0.0024(5)
N1 0.0279(5) 0.0315(5) 0.0311(5) -0.0026(4) 0.0097(4) -0.0008(4)
N2 0.0309(5) 0.0258(5) 0.0317(5) 0.0005(4) 0.0147(4) 0.0031(4)
C1 0.0455(8) 0.0434(7) 0.0282(6) -0.0033(6) 0.0089(6) -0.0053(5)
C2 0.0453(8) 0.0452(8) 0.0278(6) 0.0055(6) 0.0058(6) 0.0062(6)
C3 0.0517(8) 0.0407(7) 0.0322(6) 0.0026(6) 0.0219(6) 0.0086(5)
C4 0.0251(5) 0.0269(5) 0.0296(6) 0.0008(4) 0.0134(4) 0.0015(4)
C5 0.0269(5) 0.0263(5) 0.0290(6) -0.0021(4) 0.0138(4) -0.0006(4)

loop_
_atom_type_symbol
_atom_type_description
_atom_type_scat_dispersion_real
_atom_type_scat_dispersion_imag
_atom_type_scat_source
C C 0.0033 0.0016 'International Tables Vol C Tables 4.2.6.8 and 6.1.1.4'
H H 0.0000 0.0000 'International Tables Vol C Tables 4.2.6.8 and 6.1.1.4'
N N 0.0061 0.0033 'International Tables Vol C Tables 4.2.6.8 and 6.1.1.4'
O O 0.0106 0.0060 'International Tables Vol C Tables 4.2.6.8 and 6.1.1.4'
Ni Ni 0.3393 1.1124 'International Tables Vol C Tables 4.2.6.8 and 6.1.1.4'

loop_
_geom_angle_atom_site_label_1
_geom_angle_atom_site_label_2
_geom_angle_atom_site_label_3
_geom_angle_site_symmetry_1
_geom_angle_site_symmetry_3
_geom_angle
_geom_angle_publ_flag
O1 Ni1 O1 . 3_666 180.00(5) ?
N1 Ni1 N1 3_666 . 180.0 ?
N1 Ni1 O1 3_666 . 91.14(4) ?
N1 Ni1 O1 . . 88.86(4) yes
N1 Ni1 O1 3_666 3_666 88.86(4) ?
N1 Ni1 O1 . 3_666 91.14(4) ?
N2 Ni1 O1 3_666 . 88.54(4) ?
N2 Ni1 O1 . . 91.46(4) yes
N2 Ni1 O1 3_666 3_666 91.46(4) ?
N2 Ni1 O1 . 3_666 88.54(4) ?
N2 Ni1 N2 3_666 . 180.0 ?
N2 Ni1 N1 3_666 3_666 91.94(4) ?
N2 Ni1 N1 . 3_666 88.06(4) ?
N2 Ni1 N1 3_666 . 88.06(4) ?
N2 Ni1 N1 . . 91.94(4) yes
Ni1 O1 H1E . . 122.4(14) ?
Ni1 O1 H1F . . 118.8(15) ?
H1E O1 H1F . . 108.4(19) ?
H4A O4 H4B . . 104(2) ?
H5A O5 H5B . . 109(2) ?
Ni1 N1 H1A . . 107.3 ?
Ni1 N1 H1B . . 107.3 ?
C1 N1 Ni1 . . 120.23(9) ?
C1 N1 H1A . . 107.3 ?
C1 N1 H1B . . 107.3 ?
H1A N1 H1B . . 106.9 ?
Ni1 N2 H2A . . 107.2 ?
Ni1 N2 H2B . . 107.2 ?
C3 N2 Ni1 . . 120.41(8) ?
C3 N2 H2A . . 107.2 ?
C3 N2 H2B . . 107.2 ?
H2A N2 H2B . . 106.9 ?
N1 C1 C2 . . 112.30(11) ?
N1 C1 H1C . . 109.1 ?
C2 C1 H1C . . 109.1 ?
N1 C1 H1D . . 109.1 ?
C2 C1 H1D . . 109.1 ?
H1C C1 H1D . . 107.9 ?
C3 C2 C1 . . 113.88(12) ?
C3 C2 H2C . . 108.8 ?
C1 C2 H2C . . 108.8 ?
C3 C2 H2D . . 108.8 ?
C1 C2 H2D . . 108.8 ?
H2C C2 H2D . . 107.7 ?
N2 C3 C2 . . 111.42(11) ?
N2 C3 H3A . . 109.3 ?
C2 C3 H3A . . 109.3 ?
N2 C3 H3B . . 109.3 ?
C2 C3 H3B . . 109.3 ?
H3A C3 H3B . . 108.0 ?
O2 C4 C5 . 3_776 134.42(12) ?
O2 C4 C5 . . 135.11(12) ?
C5 C4 C5 3_776 . 90.46(9) ?
O3 C5 C4 . 3_776 135.11(12) ?
O3 C5 C4 . . 135.35(12) ?
C4 C5 C4 3_776 . 89.54(9) ?

loop_
_geom_bond_atom_site_label_1
_geom_bond_atom_site_label_2
_geom_bond_site_symmetry_2
_geom_bond_distance
_geom_bond_publ_flag
Ni1 O1 3_666 2.1429(9) ?
Ni1 N1 3_666 2.1090(10) ?
Ni1 N2 3_666 2.0997(10) ?
O1 Ni1 . 2.1429(9) yes
O1 H1E . 0.80(2) ?
O1 H1F . 0.77(2) ?
O4 H4A . 0.80(2) ?
O4 H4B . 0.82(3) ?
O5 H5A . 0.80(2) ?
O5 H5B . 0.77(2) ?
N1 Ni1 . 2.1090(10) yes
N1 H1A . 0.9000 ?
N1 H1B . 0.9000 ?
N2 Ni1 . 2.0997(10) yes
N2 H2A . 0.9000 ?
N2 H2B . 0.9000 ?
C1 N1 . 1.4695(17) ?
C1 C2 . 1.516(2) ?
C1 H1C . 0.9700 ?
C1 H1D . 0.9700 ?
C2 C3 . 1.511(2) ?
C2 H2C . 0.9700 ?
C2 H2D . 0.9700 ?
C3 N2 . 1.4728(16) ?
C3 H3A . 0.9700 ?
C3 H3B . 0.9700 ?
C4 O2 . 1.2557(15) ?
C4 C5 3_776 1.4557(16) ?
C4 C5 . 1.4619(17) ?
C5 O3 . 1.2427(15) ?
C5 C4 3_776 1.4557(16) ?

loop_
_geom_hbond_atom_site_label_D
_geom_hbond_atom_site_label_H
_geom_hbond_atom_site_label_A
_geom_hbond_site_symmetry_A
_geom_hbond_distance_DH
_geom_hbond_distance_HA
_geom_hbond_distance_DA
_geom_hbond_angle_DHA
N1 H1B O5 1_455 0.90 2.35 3.1715(16) 151.9
N2 H2A O2 3_676 0.90 2.33 3.2174(14) 170.4
O1 H1F O2 1_545 0.77(2) 2.08(2) 2.8345(15) 165(2)
O4 H4A O2 1_545 0.80(2) 2.10(2) 2.8765(16) 165(2)
O4 H4B O2 3_666 0.82(3) 2.07(3) 2.8965(16) 178(2)
O5 H5B O4 2_655 0.77(2) 2.10(3) 2.8730(19) 177(2)
N1 H1A O4 . 0.90 2.38 3.2442(17) 160.2
N2 H2B O3 . 0.90 2.04 2.9333(14) 173.5
O1 H1E O5 . 0.80(2) 1.93(2) 2.7311(16) 175.8(19)
O5 H5A O3 . 0.80(2) 1.94(2) 2.7296(16) 166(2)

loop_
_geom_torsion_atom_site_label_1
_geom_torsion_atom_site_label_2
_geom_torsion_atom_site_label_3
_geom_torsion_atom_site_label_4
_geom_torsion_site_symmetry_1
_geom_torsion_site_symmetry_2
_geom_torsion_site_symmetry_3
_geom_torsion_site_symmetry_4
_geom_torsion
_geom_torsion_publ_flag
C1 N1 Ni1 O1 . . . . -63.90(10) ?
C1 N1 Ni1 O1 . . . 3_666 116.10(10) ?
C1 N1 Ni1 N2 . . . 3_666 -152.47(10) ?
C1 N1 Ni1 N2 . . . . 27.53(10) ?
C3 N2 Ni1 O1 . . . . 60.31(10) ?
C3 N2 Ni1 O1 . . . 3_666 -119.69(10) ?
C2 C1 N1 Ni1 . . . . -50.38(16) ?
N1 C1 C2 C3 . . . . 72.93(17) ?
C1 C2 C3 N2 . . . . -73.63(16) ?
C2 C3 N2 Ni1 . . . . 52.35(14) ?
O2 C4 C5 O3 . . . . -0.2(3) ?
C5 C4 C5 O3 3_776 . . . 179.50(19) ?
O2 C4 C5 C4 . . . 3_776 -179.72(18) ?
C5 C4 C5 C4 3_776 . . 3_776 0.0 ?
